data_7709460
loop_
_publ_author_name
'Brehm, Philipp'
'M\"uller-Feyen , Anne Sophie'
'Schnakenburg, Gregor'
'Streubel, R.'

_publ_section_title
;
 1,3,2-Diheterophospholane complexes: access to new tuneable precursors of
 phosphanoxyl complexes and P-functional polymers
;
_journal_name_full 'Dalton Transactions'
_journal_paper_doi 10.1039/D2DT00027J
_journal_year 2022
_chemical_formula_moiety 'C10 H12 N O6 P W'
_chemical_formula_sum 'C10 H12 N O6 P W'
_chemical_formula_weight 457.03
_chemical_name_systematic PB-208
_space_group_crystal_system monoclinic
_space_group_IT_number 14
_space_group_name_Hall '-P 2yn'
_space_group_name_H-M_alt 'P 1 21/n 1'
_atom_sites_solution_hydrogens mixed
_atom_sites_solution_primary direct
_audit_creation_date 2020-12-10
_audit_creation_method
;
Olex2 1.2
(compiled 2018.05.29 svn.r3508 for OlexSys, GUI svn.r5506)
;
_audit_update_record
;
2022-01-03 deposited with the CCDC.	2022-02-09 downloaded from the CCDC.
;
_cell_angle_alpha 90
_cell_angle_beta 102.349(13)
_cell_angle_gamma 90
_cell_formula_units_Z 4
_cell_length_a 6.5169(11)
_cell_length_b 18.469(4)
_cell_length_c 12.033(2)
_cell_measurement_reflns_used 665
_cell_measurement_temperature 123
_cell_measurement_theta_max 29.57
_cell_measurement_theta_min 2.20
_cell_volume 1414.8(5)
_computing_molecular_graphics 'Olex2 (Dolomanov et al., 2009)'
_computing_publication_material 'Olex2 (Dolomanov et al., 2009)'
_computing_structure_refinement 'XL (Sheldrick, 2008)'
_computing_structure_solution 'XS (Sheldrick, 2008)'
_diffrn_ambient_temperature 123
_diffrn_measured_fraction_theta_full 0.993
_diffrn_measured_fraction_theta_max 0.995
_diffrn_measurement_device_type 'STOE IPDS-2T'
_diffrn_radiation_type MoK\a
_diffrn_radiation_wavelength 0.71073
_diffrn_reflns_av_R_equivalents 0.0378
_diffrn_reflns_av_unetI/netI 0.0518
_diffrn_reflns_Laue_measured_fraction_full 0.993
_diffrn_reflns_Laue_measured_fraction_max 0.995
_diffrn_reflns_limit_h_max 5
_diffrn_reflns_limit_h_min -8
_diffrn_reflns_limit_k_max 22
_diffrn_reflns_limit_k_min -24
_diffrn_reflns_limit_l_max 15
_diffrn_reflns_limit_l_min -15
_diffrn_reflns_number 7225
_diffrn_reflns_point_group_measured_fraction_full 0.993
_diffrn_reflns_point_group_measured_fraction_max 0.995
_diffrn_reflns_theta_full 25.242
_diffrn_reflns_theta_max 27.997
_diffrn_reflns_theta_min 2.805
_exptl_absorpt_coefficient_mu 8.297
_exptl_absorpt_correction_T_max 0.0396
_exptl_absorpt_correction_T_min 0.0104
_exptl_absorpt_correction_type integration
_exptl_absorpt_process_details 'STOE XRed32 V1.53'
_exptl_crystal_colour 'clear colourless'
_exptl_crystal_colour_lustre clear
_exptl_crystal_colour_primary colourless
_exptl_crystal_density_diffrn 2.146
_exptl_crystal_description block
_exptl_crystal_F_000 864
_exptl_crystal_size_max 0.15
_exptl_crystal_size_mid 0.12
_exptl_crystal_size_min 0.08
_refine_diff_density_max 1.321
_refine_diff_density_min -1.632
_refine_diff_density_rms 0.150
_refine_ls_extinction_method none
_refine_ls_goodness_of_fit_ref 0.876
_refine_ls_hydrogen_treatment mixed
_refine_ls_matrix_type full
_refine_ls_number_parameters 177
_refine_ls_number_reflns 3401
_refine_ls_number_restraints 0
_refine_ls_restrained_S_all 0.876
_refine_ls_R_factor_all 0.0433
_refine_ls_R_factor_gt 0.0268
_refine_ls_shift/su_max 0.001
_refine_ls_shift/su_mean 0.000
_refine_ls_structure_factor_coef Fsqd
_refine_ls_weighting_details 'w=1/[\s^2^(Fo^2^)+(0.0285P)^2^] where P=(Fo^2^+2Fc^2^)/3'
_refine_ls_weighting_scheme calc
_refine_ls_wR_factor_gt 0.0542
_refine_ls_wR_factor_ref 0.0566
_reflns_Friedel_coverage 0.000
_reflns_number_gt 2588
_reflns_number_total 3401
_reflns_threshold_expression 'I > 2\s(I)'
_cod_data_source_file d2dt00027j3.cif
_cod_data_source_block 6a
_cod_original_cell_volume 1414.8(4)
_cod_database_code 7709460
_shelx_shelxl_version_number 2017/1
_shelx_space_group_comment
;
The symmetry employed for this shelxl refinement is uniquely defined
by the following loop, which should always be used as a source of
symmetry information in preference to the above space-group names.
They are only intended as comments.
;
_shelx_estimated_absorpt_t_max 0.557
_shelx_estimated_absorpt_t_min 0.369
_olex2_refinement_description
;
1. Fixed Uiso
 At 1.2 times of:
  All C(H) groups, All C(H,H) groups, All P(H) groups
 At 1.5 times of:
  All C(H,H,H) groups
2.a Ternary CH refined with riding coordinates:
 C3(H3)
2.b Secondary CH2 refined with riding coordinates:
 C1(H1A,H1B), C2(H2A,H2B)
2.c Idealised Me refined as rotating group:
 C4(H4A,H4B,H4C), C5(H5A,H5B,H5C)
;
_olex2_submission_special_instructions 'No special instructions were received'

loop_
_space_group_symop_operation_xyz
'x, y, z'
'-x+1/2, y+1/2, -z+1/2'
'-x, -y, -z'
'x-1/2, -y-1/2, z-1/2'

loop_
_atom_site_label
_atom_site_type_symbol
_atom_site_fract_x
_atom_site_fract_y
_atom_site_fract_z
_atom_site_U_iso_or_equiv
_atom_site_adp_type
_atom_site_occupancy
_atom_site_site_symmetry_order
_atom_site_calc_flag
_atom_site_refinement_flags_posn
_atom_site_refinement_flags_adp
_atom_site_refinement_flags_occupancy
_atom_site_disorder_assembly
_atom_site_disorder_group
W W 0.40319(3) 0.04468(2) 0.70721(2) 0.02251(6) Uani 1 1 d . . . . .
P P 0.3285(2) 0.16895(6) 0.75641(10) 0.0267(3) Uani 1 1 d . . . . .
H H 0.187(10) 0.205(3) 0.697(5) 0.032 Uiso 1 1 d R . . . .
O1 O 0.4947(8) 0.22935(19) 0.7352(3) 0.0373(10) Uani 1 1 d . . . . .
O2 O 0.5157(7) -0.1131(2) 0.6358(3) 0.0379(9) Uani 1 1 d . . . . .
O3 O 0.1030(7) 0.0710(2) 0.4638(3) 0.0335(9) Uani 1 1 d . . . . .
O4 O 0.7914(7) 0.1103(2) 0.6193(4) 0.0407(10) Uani 1 1 d . . . . .
O5 O 0.6963(7) 0.0299(2) 0.9556(3) 0.0401(10) Uani 1 1 d . . . . .
O6 O 0.0178(7) -0.0226(2) 0.7964(3) 0.0348(9) Uani 1 1 d . . . . .
N N 0.3382(8) 0.1932(2) 0.8908(4) 0.0309(10) Uani 1 1 d . . . . .
C1 C 0.4176(10) 0.2676(3) 0.9125(5) 0.0355(12) Uani 1 1 d . . . . .
H1A H 0.542750 0.268327 0.975818 0.043 Uiso 1 1 calc R . . . .
H1B H 0.308400 0.299214 0.932579 0.043 Uiso 1 1 calc R . . . .
C2 C 0.4743(12) 0.2929(3) 0.8028(5) 0.0409(14) Uani 1 1 d . . . . .
H2A H 0.363116 0.325176 0.760603 0.049 Uiso 1 1 calc R . . . .
H2B H 0.608196 0.320135 0.819831 0.049 Uiso 1 1 calc R . . . .
C3 C 0.2105(11) 0.1598(3) 0.9628(4) 0.0358(13) Uani 1 1 d . . . . .
H3 H 0.188926 0.108005 0.939039 0.043 Uiso 1 1 calc R . . . .
C4 C -0.0065(11) 0.1940(3) 0.9498(5) 0.0423(14) Uani 1 1 d . . . . .
H4A H 0.008496 0.244309 0.976351 0.063 Uiso 1 1 calc GR . . . .
H4B H -0.088541 0.166784 0.995002 0.063 Uiso 1 1 calc GR . . . .
H4C H -0.078783 0.193030 0.869491 0.063 Uiso 1 1 calc GR . . . .
C5 C 0.3297(12) 0.1603(3) 1.0867(5) 0.0425(15) Uani 1 1 d . . . . .
H5A H 0.466369 0.136800 1.092691 0.064 Uiso 1 1 calc GR . . . .
H5B H 0.248366 0.134066 1.133530 0.064 Uiso 1 1 calc GR . . . .
H5C H 0.350735 0.210435 1.113526 0.064 Uiso 1 1 calc GR . . . .
C6 C 0.4730(9) -0.0562(2) 0.6615(4) 0.0287(11) Uani 1 1 d . . . . .
C7 C 0.2115(9) 0.0614(2) 0.5514(4) 0.0264(11) Uani 1 1 d . . . . .
C8 C 0.6531(9) 0.0865(3) 0.6494(4) 0.0276(10) Uani 1 1 d . . . . .
C9 C 0.5934(9) 0.0341(3) 0.8674(4) 0.0295(11) Uani 1 1 d . . . . .
C10 C 0.1516(9) 0.0026(3) 0.7645(4) 0.0255(10) Uani 1 1 d . . . . .

loop_
_atom_site_aniso_label
_atom_site_aniso_U_11
_atom_site_aniso_U_22
_atom_site_aniso_U_33
_atom_site_aniso_U_23
_atom_site_aniso_U_13
_atom_site_aniso_U_12
W 0.02535(10) 0.01883(8) 0.02470(8) -0.00060(8) 0.00836(6) -0.00051(10)
P 0.0337(8) 0.0202(5) 0.0276(6) -0.0004(4) 0.0093(5) -0.0009(5)
O1 0.056(3) 0.0204(16) 0.043(2) -0.0055(15) 0.027(2) -0.0070(17)
O2 0.047(3) 0.0299(19) 0.0387(19) -0.0034(15) 0.0140(18) 0.0085(18)
O3 0.037(2) 0.0337(18) 0.0293(18) 0.0037(14) 0.0055(17) -0.0004(17)
O4 0.036(3) 0.043(2) 0.047(2) 0.0070(17) 0.0164(19) -0.0026(19)
O5 0.045(3) 0.043(2) 0.0307(18) 0.0018(15) 0.0057(18) -0.0020(19)
O6 0.033(2) 0.0335(19) 0.0399(19) 0.0018(15) 0.0112(18) -0.0037(17)
N 0.042(3) 0.0223(19) 0.031(2) -0.0027(16) 0.014(2) -0.0071(19)
C1 0.041(4) 0.026(2) 0.043(3) -0.007(2) 0.017(3) -0.006(2)
C2 0.057(4) 0.025(3) 0.044(3) -0.006(2) 0.018(3) -0.010(3)
C3 0.054(4) 0.025(2) 0.034(3) -0.004(2) 0.021(3) -0.006(2)
C4 0.037(4) 0.045(3) 0.047(3) -0.006(3) 0.014(3) -0.005(3)
C5 0.058(5) 0.039(3) 0.033(3) 0.001(2) 0.017(3) 0.002(3)
C6 0.038(3) 0.023(2) 0.024(2) -0.0001(17) 0.006(2) -0.001(2)
C7 0.030(3) 0.020(2) 0.033(2) 0.0019(17) 0.015(2) 0.0011(19)
C8 0.025(3) 0.024(2) 0.035(2) 0.0006(19) 0.010(2) 0.001(2)
C9 0.025(3) 0.030(3) 0.036(2) 0.004(2) 0.014(2) 0.001(2)
C10 0.025(3) 0.022(2) 0.031(2) 0.0017(18) 0.010(2) 0.000(2)

loop_
_atom_type_symbol
_atom_type_description
_atom_type_scat_dispersion_real
_atom_type_scat_dispersion_imag
_atom_type_scat_source
C C 0.0033 0.0016 'International Tables Vol C Tables 4.2.6.8 and 6.1.1.4'
H H 0.0000 0.0000 'International Tables Vol C Tables 4.2.6.8 and 6.1.1.4'
N N 0.0061 0.0033 'International Tables Vol C Tables 4.2.6.8 and 6.1.1.4'
O O 0.0106 0.0060 'International Tables Vol C Tables 4.2.6.8 and 6.1.1.4'
P P 0.1023 0.0942 'International Tables Vol C Tables 4.2.6.8 and 6.1.1.4'
W W -0.8490 6.8722 'International Tables Vol C Tables 4.2.6.8 and 6.1.1.4'

loop_
_geom_angle_atom_site_label_1
_geom_angle_atom_site_label_2
_geom_angle_atom_site_label_3
_geom_angle
_geom_angle_site_symmetry_1
_geom_angle_site_symmetry_3
_geom_angle_publ_flag
C6 W P 177.32(15) . . ?
C6 W C7 91.07(19) . . ?
C6 W C8 90.8(2) . . ?
C6 W C9 92.4(2) . . ?
C6 W C10 89.2(2) . . ?
C7 W P 88.06(13) . . ?
C7 W C8 90.3(2) . . ?
C7 W C9 176.6(2) . . ?
C7 W C10 89.4(2) . . ?
C8 W P 86.72(14) . . ?
C8 W C9 89.5(2) . . ?
C8 W C10 179.7(2) . . ?
C9 W P 88.52(14) . . ?
C10 W P 93.38(14) . . ?
C10 W C9 90.8(2) . . ?
O1 P W 115.83(15) . . ?
O1 P N 94.6(2) . . ?
N P W 121.27(16) . . ?
C2 O1 P 109.0(4) . . ?
C1 N P 111.2(3) . . ?
C3 N P 123.7(4) . . ?
C3 N C1 120.8(4) . . ?
N C1 C2 106.0(4) . . ?
O1 C2 C1 107.8(4) . . ?
N C3 C4 113.4(5) . . ?
N C3 C5 110.0(5) . . ?
C4 C3 C5 111.4(5) . . ?
O2 C6 W 179.0(5) . . ?
O3 C7 W 179.7(5) . . ?
O4 C8 W 178.7(5) . . ?
O5 C9 W 178.3(5) . . ?
O6 C10 W 177.6(4) . . ?

loop_
_geom_bond_atom_site_label_1
_geom_bond_atom_site_label_2
_geom_bond_distance
_geom_bond_site_symmetry_2
_geom_bond_publ_flag
W P 2.4451(13) . ?
W C6 2.022(5) . ?
W C7 2.042(5) . ?
W C8 2.053(5) . ?
W C9 2.066(5) . ?
W C10 2.061(5) . ?
P O1 1.613(4) . ?
P N 1.666(4) . ?
O1 C2 1.450(6) . ?
O2 C6 1.146(6) . ?
O3 C7 1.150(6) . ?
O4 C8 1.131(7) . ?
O5 C9 1.130(7) . ?
O6 C10 1.126(6) . ?
N C1 1.471(6) . ?
N C3 1.461(7) . ?
C1 C2 1.519(8) . ?
C3 C4 1.526(9) . ?
C3 C5 1.527(8) . ?
